data_7709318
loop_
_publ_author_name
'Xue, Man-Man'
'Chang, Jiarui'
'Zhang, Jie'
'Chen, Xuenian'

_publ_section_title
;
 Platinum thiolate complexes supported by PBP and POCOP pincer ligands as
 efficient catalysts for the hydrosilylation of carbonyl compounds
;
_journal_name_full 'Dalton Transactions'
_journal_paper_doi 10.1039/D1DT04179G
_journal_year 2022
_chemical_formula_moiety 'C24 H45 B N2 P2 Pt S'
_chemical_formula_sum 'C24 H45 B N2 P2 Pt S'
_chemical_formula_weight 661.52
_chemical_name_systematic tBu-PBP-Pt-SH
_space_group_crystal_system orthorhombic
_space_group_IT_number 61
_space_group_name_Hall '-P 2ac 2ab'
_space_group_name_H-M_alt 'P b c a'
_atom_sites_solution_hydrogens mixed
_atom_sites_solution_primary iterative
_audit_creation_date 2021-03-30
_audit_creation_method
;
Olex2 1.2
(compiled 2018.05.29 svn.r3508 for OlexSys, GUI svn.r5506)
;
_audit_update_record
;
2021-11-27 deposited with the CCDC.	2022-01-04 downloaded from the CCDC.
;
_cell_angle_alpha 90
_cell_angle_beta 90
_cell_angle_gamma 90
_cell_formula_units_Z 8
_cell_length_a 12.01270(10)
_cell_length_b 14.4319(2)
_cell_length_c 32.1440(5)
_cell_measurement_reflns_used 7256
_cell_measurement_temperature 150.0(3)
_cell_measurement_theta_max 71.6440
_cell_measurement_theta_min 4.5800
_cell_volume 5572.68(13)
_computing_cell_refinement 'CrysAlisPro 1.171.40.53 (Rigaku OD, 2019)'
_computing_data_collection 'CrysAlisPro 1.171.40.53 (Rigaku OD, 2019)'
_computing_data_reduction 'CrysAlisPro 1.171.40.53 (Rigaku OD, 2019)'
_computing_molecular_graphics 'Olex2 (Dolomanov et al., 2009)'
_computing_publication_material 'Olex2 (Dolomanov et al., 2009)'
_computing_structure_refinement 'ShelXL (Sheldrick, 2015)'
_computing_structure_solution 'olex2.solve (Bourhis et al., 2015)'
_diffrn_ambient_environment N~2~
_diffrn_ambient_temperature 150.0(3)
_diffrn_detector 'CCD plate'
_diffrn_detector_area_resol_mean 8.0521
_diffrn_detector_type EosS2
_diffrn_measured_fraction_theta_full 0.985
_diffrn_measured_fraction_theta_max 0.962
_diffrn_measurement_details
;
List of Runs (angles in degrees, time in seconds):

  # Type    Start    End  Width  t~exp~   \w     \q     \k     \f   Frames
#--------------------------------------------------------------------------
  1  \w    -51.00  12.00   1.00    1.58    --  -35.62  49.00  16.00   63
  2  \w   -101.00 -75.00   1.00    1.58    --  -35.62-159.00   6.00   26
  3  \w    130.00 171.00   1.00    6.30    --  107.12  73.00 171.00   41
  4  \w     40.00  77.00   1.00    6.30    --  107.12 -73.00  42.00   37
  5  \w     98.00 175.00   1.00    6.30    --  107.12  49.00  16.00   77
  6  \w    127.00 165.00   1.00    6.30    --  107.12 118.00-114.00   38
  7  \w     80.00 120.00   1.00    6.30    --  107.12 159.00  38.00   40
  8  \w    -97.00 -39.00   1.00    1.58    --  -35.62-178.00   0.00   58
  9  \w     20.00  77.00   1.00    1.58    --   35.62  57.00  60.00   57
 10  \w     58.00 106.00   1.00    1.58    --   35.62 178.00   0.00   48
 11  \w     41.00  67.00   1.00    6.30    --  107.12 -61.00-180.00   26
 12  \w     54.00 110.00   1.00    6.30    --  107.12 -95.00-180.00   56
 13  \w     76.00 116.00   1.00    6.30    --  107.12 -61.00-180.00   40
 14  \w     38.00  87.00   1.00    6.30    --  107.12 -95.00   0.00   49
;
_diffrn_measurement_device 'four-circle diffractometer'
_diffrn_measurement_device_type 'SuperNova, Dual, Cu at home/near, EosS2'
_diffrn_measurement_method '\w scans'
_diffrn_orient_matrix_type 'CrysAlisPro convention (1999,Acta A55,543-557)'
_diffrn_orient_matrix_UB_11 -0.1176174000
_diffrn_orient_matrix_UB_12 0.0245625000
_diffrn_orient_matrix_UB_13 -0.0156325000
_diffrn_orient_matrix_UB_21 -0.0481495000
_diffrn_orient_matrix_UB_22 -0.0830389000
_diffrn_orient_matrix_UB_23 0.0242038000
_diffrn_orient_matrix_UB_31 -0.0176528000
_diffrn_orient_matrix_UB_32 0.0623857000
_diffrn_orient_matrix_UB_33 0.0382782000
_diffrn_radiation_monochromator mirror
_diffrn_radiation_probe x-ray
_diffrn_radiation_type CuK\a
_diffrn_radiation_wavelength 1.54184
_diffrn_reflns_av_R_equivalents 0.0413
_diffrn_reflns_av_unetI/netI 0.0511
_diffrn_reflns_Laue_measured_fraction_full 0.985
_diffrn_reflns_Laue_measured_fraction_max 0.962
_diffrn_reflns_limit_h_max 14
_diffrn_reflns_limit_h_min -14
_diffrn_reflns_limit_k_max 17
_diffrn_reflns_limit_k_min -11
_diffrn_reflns_limit_l_max 39
_diffrn_reflns_limit_l_min -25
_diffrn_reflns_number 15153
_diffrn_reflns_point_group_measured_fraction_full 0.985
_diffrn_reflns_point_group_measured_fraction_max 0.962
_diffrn_reflns_theta_full 67.684
_diffrn_reflns_theta_max 71.462
_diffrn_reflns_theta_min 4.595
_diffrn_source 'micro-focus sealed X-ray tube'
_diffrn_source_type 'SuperNova (Cu) X-ray Source'
_exptl_absorpt_coefficient_mu 11.299
_exptl_absorpt_correction_T_max 1.00000
_exptl_absorpt_correction_T_min 0.61408
_exptl_absorpt_correction_type multi-scan
_exptl_absorpt_process_details
;
CrysAlisPro 1.171.40.53 (Rigaku Oxford Diffraction, 2019)
Empirical absorption correction using spherical harmonics,
 implemented in SCALE3 ABSPACK scaling algorithm.
;
_exptl_crystal_colour 'clear light colourless'
_exptl_crystal_colour_lustre clear
_exptl_crystal_colour_modifier light
_exptl_crystal_colour_primary colourless
_exptl_crystal_density_diffrn 1.577
_exptl_crystal_description plate
_exptl_crystal_F_000 2656
_exptl_crystal_size_max 0.12
_exptl_crystal_size_mid 0.11
_exptl_crystal_size_min 0.11
_refine_diff_density_max 1.878
_refine_diff_density_min -1.004
_refine_diff_density_rms 0.202
_refine_ls_extinction_method none
_refine_ls_goodness_of_fit_ref 1.088
_refine_ls_hydrogen_treatment mixed
_refine_ls_matrix_type full
_refine_ls_number_parameters 300
_refine_ls_number_reflns 5223
_refine_ls_number_restraints 24
_refine_ls_restrained_S_all 1.097
_refine_ls_R_factor_all 0.0597
_refine_ls_R_factor_gt 0.0416
_refine_ls_shift/su_max 0.001
_refine_ls_shift/su_mean 0.000
_refine_ls_structure_factor_coef Fsqd
_refine_ls_weighting_details 'w=1/[\s^2^(Fo^2^)+(0.0673P)^2^+7.1339P] where P=(Fo^2^+2Fc^2^)/3'
_refine_ls_weighting_scheme calc
_refine_ls_wR_factor_gt 0.1080
_refine_ls_wR_factor_ref 0.1174
_reflns_Friedel_coverage 0.000
_reflns_number_gt 4111
_reflns_number_total 5223
_reflns_threshold_expression 'I > 2\s(I)'
_cod_data_source_file d1dt04179g2.cif
_cod_data_source_block 20210325-xmm-1
_cod_database_code 7709318
_shelx_shelxl_version_number 2016/6
_chemical_oxdiff_formula 'C1 N1 B1 P1 Pt1 S1'
_shelx_space_group_comment
;
The symmetry employed for this shelxl refinement is uniquely defined
by the following loop, which should always be used as a source of
symmetry information in preference to the above space-group names.
They are only intended as comments.
;
_shelx_estimated_absorpt_t_max 0.370
_shelx_estimated_absorpt_t_min 0.344
_diffrn_oxdiff_digest_frames
;
011dbe90dbd873168e9c3b8bb231977399000346b48
;
_reflns_odcompleteness_completeness 98.22
_reflns_odcompleteness_iscentric 1
_reflns_odcompleteness_theta 66.97
_olex2_refinement_description
;
1. Fixed Uiso
 At 1.2 times of:
  All C(H) groups, All C(H,H) groups
 At 1.5 times of:
  All C(H,H,H) groups
2. Uiso/Uaniso restraints and constraints
Uanis(C18) \\sim Ueq, Uanis(C19) \\sim Ueq, Uanis(C24) \\sim Ueq, Uanis(C22)
\\sim Ueq: with sigma of 0.01 and sigma for terminal atoms of 0.02
Uanis(C24) \\sim Ueq: with sigma of 0.005 and sigma for terminal atoms of 0.01
3.a Secondary CH2 refined with riding coordinates:
 C1(H1A,H1B), C2(H2A,H2B)
3.b Aromatic/amide H refined with riding coordinates:
 C4(H4), C6(H6), C5(H5)
3.c Idealised Me refined as rotating group:
 C12(H12A,H12B,H12C), C11(H11A,H11B,H11C), C10(H10A,H10B,H10C), C15(H15A,H15B,
 H15C), C16(H16A,H16B,H16C), C14(H14A,H14B,H14C), C23(H23A,H23B,H23C), C20(H20A,
 H20B,H20C), C24(H24A,H24B,H24C), C19(H19A,H19B,H19C), C22(H22A,H22B,H22C),
 C18(H18A,H18B,H18C)
;
_olex2_submission_special_instructions 'No special instructions were received'
_oxdiff_exptl_absorpt_empirical_details
;
Empirical correction (ABSPACK) includes:
- Absorption correction using spherical harmonics
- Frame scaling
;
_oxdiff_exptl_absorpt_empirical_full_max 1.398
_oxdiff_exptl_absorpt_empirical_full_min 0.703

loop_
_space_group_symop_operation_xyz
'x, y, z'
'-x+1/2, -y, z+1/2'
'-x, y+1/2, -z+1/2'
'x+1/2, -y+1/2, -z'
'-x, -y, -z'
'x-1/2, y, -z-1/2'
'x, -y-1/2, z-1/2'
'-x-1/2, y-1/2, z'

loop_
_atom_site_label
_atom_site_type_symbol
_atom_site_fract_x
_atom_site_fract_y
_atom_site_fract_z
_atom_site_U_iso_or_equiv
_atom_site_adp_type
_atom_site_occupancy
_atom_site_site_symmetry_order
_atom_site_calc_flag
_atom_site_refinement_flags_posn
_atom_site_refinement_flags_adp
_atom_site_refinement_flags_occupancy
_atom_site_disorder_assembly
_atom_site_disorder_group
Pt1 Pt 0.51050(2) 0.43072(2) 0.64845(2) 0.01540(11) Uani 1 1 d . . . . .
P1 P 0.65769(11) 0.33550(10) 0.66556(5) 0.0168(3) Uani 1 1 d . . . . .
P2 P 0.36932(11) 0.48856(11) 0.60764(4) 0.0178(3) Uani 1 1 d . . . . .
S1 S 0.51266(13) 0.54980(12) 0.70112(6) 0.0279(4) Uani 1 1 d . . . . .
N2 N 0.4217(4) 0.3293(4) 0.57070(16) 0.0249(11) Uani 1 1 d . . . . .
N1 N 0.5791(4) 0.2612(4) 0.59605(16) 0.0236(11) Uani 1 1 d . . . . .
C9 C 0.6273(5) 0.2555(5) 0.70991(19) 0.0239(13) Uani 1 1 d . . . . .
C13 C 0.7978(5) 0.3942(5) 0.6702(2) 0.0283(15) Uani 1 1 d . . . . .
C12 C 0.5894(6) 0.3114(5) 0.7483(2) 0.0333(16) Uani 1 1 d . . . . .
H12A H 0.649496 0.349792 0.757800 0.050 Uiso 1 1 calc GR . . . .
H12B H 0.568009 0.269487 0.770097 0.050 Uiso 1 1 calc GR . . . .
H12C H 0.527028 0.349628 0.740953 0.050 Uiso 1 1 calc GR . . . .
C11 C 0.5281(5) 0.1953(5) 0.6963(2) 0.0316(15) Uani 1 1 d . . . . .
H11A H 0.467973 0.234524 0.687514 0.047 Uiso 1 1 calc GR . . . .
H11B H 0.504053 0.157772 0.719283 0.047 Uiso 1 1 calc GR . . . .
H11C H 0.550274 0.156056 0.673680 0.047 Uiso 1 1 calc GR . . . .
C3 C 0.5502(5) 0.2174(5) 0.55953(19) 0.0246(13) Uani 1 1 d . . . . .
C10 C 0.7249(5) 0.1939(5) 0.7224(2) 0.0307(15) Uani 1 1 d . . . . .
H10A H 0.751577 0.161003 0.698457 0.046 Uiso 1 1 calc GR . . . .
H10B H 0.700785 0.150308 0.743124 0.046 Uiso 1 1 calc GR . . . .
H10C H 0.783635 0.231496 0.733576 0.046 Uiso 1 1 calc GR . . . .
C1 C 0.6787(5) 0.2546(4) 0.62056(19) 0.0233(13) Uani 1 1 d . . . . .
H1A H 0.743168 0.272974 0.604342 0.028 Uiso 1 1 calc R . . . .
H1B H 0.689665 0.191664 0.630307 0.028 Uiso 1 1 calc R . . . .
B1 B 0.5013(5) 0.3347(6) 0.6037(2) 0.0222(15) Uani 1 1 d . . . . .
C7 C 0.4039(6) 0.2268(5) 0.5073(2) 0.0296(15) Uani 1 1 d . . . . .
C15 C 0.8961(5) 0.3273(5) 0.6614(2) 0.0346(16) Uani 1 1 d . . . . .
H15A H 0.892039 0.275287 0.679939 0.052 Uiso 1 1 calc GR . . . .
H15B H 0.965261 0.359311 0.665566 0.052 Uiso 1 1 calc GR . . . .
H15C H 0.891922 0.305860 0.633140 0.052 Uiso 1 1 calc GR . . . .
C4 C 0.6016(6) 0.1447(5) 0.5384(2) 0.0299(15) Uani 1 1 d . . . . .
H4 H 0.666744 0.118003 0.548468 0.036 Uiso 1 1 calc R . . . .
C21 C 0.2334(6) 0.5129(8) 0.6321(2) 0.048(2) Uani 1 1 d . . . . .
C16 C 0.8123(6) 0.4367(5) 0.7126(3) 0.0406(19) Uani 1 1 d . . . . .
H16A H 0.746404 0.470743 0.719892 0.061 Uiso 1 1 calc GR . . . .
H16B H 0.875046 0.477831 0.712333 0.061 Uiso 1 1 calc GR . . . .
H16C H 0.824545 0.388605 0.732766 0.061 Uiso 1 1 calc GR . . . .
C14 C 0.7978(6) 0.4689(5) 0.6365(3) 0.0409(19) Uani 1 1 d . . . . .
H14A H 0.782056 0.441059 0.610012 0.061 Uiso 1 1 calc GR . . . .
H14B H 0.869454 0.498241 0.635559 0.061 Uiso 1 1 calc GR . . . .
H14C H 0.741826 0.514305 0.642739 0.061 Uiso 1 1 calc GR . . . .
C6 C 0.4548(7) 0.1535(5) 0.4863(2) 0.0378(18) Uani 1 1 d . . . . .
H6 H 0.423425 0.131267 0.461803 0.045 Uiso 1 1 calc R . . . .
C2 C 0.3347(6) 0.3976(6) 0.5673(2) 0.0368(17) Uani 1 1 d . . . . .
H2A H 0.262607 0.370105 0.572892 0.044 Uiso 1 1 calc R . . . .
H2B H 0.333683 0.424534 0.539647 0.044 Uiso 1 1 calc R . . . .
C23 C 0.1349(6) 0.5235(6) 0.6030(2) 0.0424(19) Uani 1 1 d . . . . .
H23A H 0.152045 0.568786 0.582089 0.064 Uiso 1 1 calc GR . . . .
H23B H 0.070977 0.543280 0.618552 0.064 Uiso 1 1 calc GR . . . .
H23C H 0.119378 0.465082 0.589939 0.064 Uiso 1 1 calc GR . . . .
C5 C 0.5521(7) 0.1131(5) 0.5015(2) 0.0372(17) Uani 1 1 d . . . . .
H5 H 0.584684 0.064498 0.486928 0.045 Uiso 1 1 calc R . . . .
C20 C 0.3401(7) 0.6218(6) 0.5424(2) 0.045(2) Uani 1 1 d . . . . .
H20A H 0.307837 0.570624 0.527583 0.067 Uiso 1 1 calc GR . . . .
H20B H 0.378050 0.661648 0.523127 0.067 Uiso 1 1 calc GR . . . .
H20C H 0.282475 0.655952 0.556237 0.067 Uiso 1 1 calc GR . . . .
C17 C 0.4224(8) 0.5856(7) 0.5743(3) 0.062(3) Uani 1 1 d . . . . .
C24 C 0.2138(9) 0.4494(10) 0.6641(4) 0.083(4) Uani 1 1 d . U . . .
H24A H 0.209618 0.388037 0.652697 0.125 Uiso 1 1 calc GR . . . .
H24B H 0.144907 0.464255 0.677651 0.125 Uiso 1 1 calc GR . . . .
H24C H 0.273541 0.452363 0.683903 0.125 Uiso 1 1 calc GR . . . .
C19 C 0.4762(11) 0.6582(9) 0.5983(4) 0.086(4) Uani 1 1 d . U . . .
H19A H 0.420813 0.693303 0.613016 0.129 Uiso 1 1 calc GR . . . .
H19B H 0.516511 0.698503 0.579940 0.129 Uiso 1 1 calc GR . . . .
H19C H 0.526798 0.630867 0.617908 0.129 Uiso 1 1 calc GR . . . .
C22 C 0.2457(9) 0.6156(11) 0.6529(4) 0.099(5) Uani 1 1 d . U . . .
H22A H 0.283292 0.610444 0.679195 0.149 Uiso 1 1 calc GR . . . .
H22B H 0.173056 0.641704 0.657186 0.149 Uiso 1 1 calc GR . . . .
H22C H 0.287805 0.654877 0.634723 0.149 Uiso 1 1 calc GR . . . .
C18 C 0.5270(10) 0.5412(11) 0.5504(4) 0.093(5) Uani 1 1 d . U . . .
H18A H 0.581764 0.521797 0.570302 0.140 Uiso 1 1 calc GR . . . .
H18B H 0.558902 0.586522 0.532078 0.140 Uiso 1 1 calc GR . . . .
H18C H 0.502779 0.488598 0.534454 0.140 Uiso 1 1 calc GR . . . .
H1 H 0.581(9) 0.528(7) 0.732(3) 0.08(4) Uiso 1 1 d . . . . .
C8 C 0.4516(5) 0.2588(5) 0.54384(19) 0.0259(14) Uani 1 1 d . . . . .
H7 H 0.342(6) 0.249(6) 0.499(2) 0.03(2) Uiso 1 1 d . . . . .

loop_
_atom_site_aniso_label
_atom_site_aniso_U_11
_atom_site_aniso_U_22
_atom_site_aniso_U_33
_atom_site_aniso_U_23
_atom_site_aniso_U_13
_atom_site_aniso_U_12
Pt1 0.01603(14) 0.01410(16) 0.01609(16) -0.00206(10) -0.00125(8) 0.00212(8)
P1 0.0172(6) 0.0134(7) 0.0197(7) -0.0014(6) -0.0009(5) 0.0020(5)
P2 0.0157(6) 0.0191(7) 0.0185(7) 0.0025(7) 0.0000(5) 0.0009(5)
S1 0.0345(8) 0.0219(8) 0.0274(8) -0.0129(7) -0.0045(6) 0.0052(6)
N2 0.029(2) 0.025(3) 0.021(3) -0.008(3) -0.003(2) -0.002(2)
N1 0.030(3) 0.020(3) 0.021(3) -0.004(2) -0.001(2) 0.005(2)
C9 0.030(3) 0.021(3) 0.021(3) -0.006(3) -0.002(2) 0.002(3)
C13 0.019(3) 0.023(3) 0.043(4) -0.003(3) -0.004(3) 0.003(3)
C12 0.046(4) 0.033(4) 0.020(3) -0.001(3) 0.004(3) 0.010(3)
C11 0.032(3) 0.023(4) 0.040(4) 0.009(3) -0.004(3) -0.002(3)
C3 0.036(3) 0.021(3) 0.017(3) -0.004(3) 0.004(2) -0.006(3)
C10 0.035(3) 0.028(4) 0.028(3) -0.001(3) -0.002(3) 0.010(3)
C1 0.025(3) 0.019(3) 0.026(3) 0.000(3) -0.001(2) 0.005(2)
B1 0.022(3) 0.026(4) 0.018(3) 0.008(3) -0.001(2) 0.001(3)
C7 0.044(4) 0.028(4) 0.018(3) 0.006(3) 0.000(3) -0.012(3)
C15 0.017(3) 0.035(4) 0.052(4) 0.001(4) 0.000(3) 0.000(3)
C4 0.047(4) 0.021(3) 0.022(3) -0.007(3) 0.010(3) -0.002(3)
C21 0.022(3) 0.097(8) 0.024(3) -0.014(5) 0.000(3) 0.013(4)
C16 0.032(3) 0.033(4) 0.057(5) -0.006(4) -0.018(3) 0.000(3)
C14 0.033(4) 0.023(4) 0.067(6) 0.006(4) 0.005(4) 0.000(3)
C6 0.061(5) 0.031(4) 0.020(3) -0.006(3) 0.007(3) -0.017(4)
C2 0.035(3) 0.044(5) 0.031(4) -0.004(4) -0.014(3) 0.009(3)
C23 0.023(3) 0.060(5) 0.045(4) 0.008(4) -0.007(3) 0.006(3)
C5 0.062(5) 0.021(4) 0.029(4) -0.007(3) 0.015(3) 0.001(3)
C20 0.054(5) 0.043(5) 0.037(4) 0.017(4) -0.007(4) -0.007(4)
C17 0.061(5) 0.058(6) 0.068(6) 0.043(6) -0.038(5) -0.034(5)
C24 0.046(5) 0.129(8) 0.075(6) 0.045(6) 0.012(5) 0.002(5)
C19 0.116(9) 0.065(7) 0.076(8) 0.024(7) -0.029(7) -0.039(7)
C22 0.046(5) 0.138(11) 0.115(9) -0.066(9) -0.011(6) 0.030(7)
C18 0.061(6) 0.126(11) 0.093(9) 0.056(8) 0.035(6) -0.008(7)
C8 0.034(3) 0.025(3) 0.018(3) 0.000(3) 0.004(2) -0.009(3)

loop_
_atom_type_symbol
_atom_type_description
_atom_type_scat_dispersion_real
_atom_type_scat_dispersion_imag
_atom_type_scat_source
C C 0.0181 0.0091 'International Tables Vol C Tables 4.2.6.8 and 6.1.1.4'
H H 0.0000 0.0000 'International Tables Vol C Tables 4.2.6.8 and 6.1.1.4'
B B 0.0090 0.0039 'International Tables Vol C Tables 4.2.6.8 and 6.1.1.4'
N N 0.0311 0.0180 'International Tables Vol C Tables 4.2.6.8 and 6.1.1.4'
P P 0.2955 0.4335 'International Tables Vol C Tables 4.2.6.8 and 6.1.1.4'
Pt Pt -4.5932 6.9264 'International Tables Vol C Tables 4.2.6.8 and 6.1.1.4'
S S 0.3331 0.5567 'International Tables Vol C Tables 4.2.6.8 and 6.1.1.4'

loop_
_geom_angle_atom_site_label_1
_geom_angle_atom_site_label_2
_geom_angle_atom_site_label_3
_geom_angle
_geom_angle_site_symmetry_1
_geom_angle_site_symmetry_3
_geom_angle_publ_flag
P1 Pt1 S1 104.42(6) . . ?
P2 Pt1 P1 156.54(5) . . ?
P2 Pt1 S1 98.61(6) . . ?
B1 Pt1 P1 78.5(2) . . ?
B1 Pt1 P2 78.5(2) . . ?
B1 Pt1 S1 177.03(19) . . ?
C9 P1 Pt1 113.6(2) . . ?
C9 P1 C13 112.9(3) . . ?
C9 P1 C1 103.3(3) . . ?
C13 P1 Pt1 115.8(2) . . ?
C1 P1 Pt1 106.88(19) . . ?
C1 P1 C13 102.7(3) . . ?
C21 P2 Pt1 118.6(3) . . ?
C21 P2 C2 103.3(4) . . ?
C21 P2 C17 113.7(5) . . ?
C2 P2 Pt1 107.5(2) . . ?
C17 P2 Pt1 110.3(3) . . ?
C17 P2 C2 101.6(4) . . ?
B1 N2 C2 120.2(6) . . ?
C8 N2 B1 109.3(6) . . ?
C8 N2 C2 130.2(6) . . ?
C3 N1 C1 130.3(5) . . ?
C3 N1 B1 108.7(5) . . ?
B1 N1 C1 119.9(5) . . ?
C12 C9 P1 110.2(4) . . ?
C11 C9 P1 106.5(4) . . ?
C11 C9 C12 107.1(6) . . ?
C10 C9 P1 114.3(5) . . ?
C10 C9 C12 108.7(5) . . ?
C10 C9 C11 109.9(6) . . ?
C15 C13 P1 112.6(5) . . ?
C16 C13 P1 110.9(5) . . ?
C16 C13 C15 109.4(6) . . ?
C16 C13 C14 110.8(6) . . ?
C14 C13 P1 105.1(4) . . ?
C14 C13 C15 108.0(6) . . ?
N1 C3 C4 130.4(6) . . ?
N1 C3 C8 108.6(6) . . ?
C4 C3 C8 120.9(6) . . ?
N1 C1 P1 105.6(4) . . ?
N2 B1 Pt1 127.5(5) . . ?
N2 B1 N1 105.5(6) . . ?
N1 B1 Pt1 126.8(5) . . ?
C8 C7 C6 118.7(7) . . ?
C3 C4 C5 117.9(7) . . ?
C23 C21 P2 116.5(5) . . ?
C23 C21 C22 103.4(8) . . ?
C24 C21 P2 109.7(7) . . ?
C24 C21 C23 112.9(8) . . ?
C24 C21 C22 107.9(9) . . ?
C22 C21 P2 105.6(6) . . ?
C5 C6 C7 121.0(7) . . ?
N2 C2 P2 105.3(4) . . ?
C6 C5 C4 121.1(7) . . ?
C20 C17 P2 115.0(6) . . ?
C20 C17 C18 108.9(9) . . ?
C19 C17 P2 112.7(7) . . ?
C19 C17 C20 113.6(9) . . ?
C19 C17 C18 101.2(10) . . ?
C18 C17 P2 104.0(7) . . ?
N2 C8 C3 107.7(5) . . ?
N2 C8 C7 131.9(7) . . ?
C7 C8 C3 120.4(6) . . ?

loop_
_geom_bond_atom_site_label_1
_geom_bond_atom_site_label_2
_geom_bond_distance
_geom_bond_site_symmetry_2
_geom_bond_publ_flag
Pt1 P1 2.3059(14) . ?
Pt1 P2 2.3010(14) . ?
Pt1 S1 2.4124(17) . ?
Pt1 B1 2.001(8) . ?
P1 C9 1.870(7) . ?
P1 C13 1.890(6) . ?
P1 C1 1.876(6) . ?
P2 C21 1.846(7) . ?
P2 C2 1.891(8) . ?
P2 C17 1.875(9) . ?
N2 B1 1.430(8) . ?
N2 C2 1.441(9) . ?
N2 C8 1.381(9) . ?
N1 C3 1.378(8) . ?
N1 C1 1.437(8) . ?
N1 B1 1.434(9) . ?
C9 C12 1.543(8) . ?
C9 C11 1.539(9) . ?
C9 C10 1.526(9) . ?
C13 C15 1.552(9) . ?
C13 C16 1.506(10) . ?
C13 C14 1.529(11) . ?
C3 C4 1.394(9) . ?
C3 C8 1.419(10) . ?
C7 C6 1.396(11) . ?
C7 C8 1.387(9) . ?
C4 C5 1.404(10) . ?
C21 C23 1.516(9) . ?
C21 C24 1.397(14) . ?
C21 C22 1.632(17) . ?
C6 C5 1.394(12) . ?
C20 C17 1.516(11) . ?
C17 C19 1.455(14) . ?
C17 C18 1.606(17) . ?
